data_1532542
loop_
_publ_author_name
'Abakumov, A.M.'
'Mironov, A.V.'
'Govorov, V.A.'
'Lobanov, M.V.'
'Rozova, M.G.'
'van Tendeloo, G.'
'Lebedev, O.I.'
'Antipov, E.V.'

_publ_section_title
;
 Synthesis and structural investigations on the new Sr1.32 Mn0.83 Cu0.17
 O3 compound
;
_journal_name_full 'Solid State Sciences'
_journal_page_first 1117
_journal_page_last 1125
_journal_volume 5
_journal_year 2003
_chemical_formula_sum 'Cu0.174 Mn0.827 O3'
_chemical_name_systematic 'Sr1.32 (Mn0.677) (Mn0.149 Cu0.174) O3'
_space_group_IT_number 166
_symmetry_space_group_name_Hall '-R 3 2"'
_symmetry_space_group_name_H-M 'R -3 m :H'
_cell_angle_alpha 90
_cell_angle_beta 90
_cell_angle_gamma 120
_cell_formula_units_Z 3
_cell_length_a 9.5964
_cell_length_b 9.5964
_cell_length_c 2.6001
_cell_volume 207.366
_citation_journal_id_ASTM SSSCFJ
_cod_data_source_file Abakumov_SSSCFJ_2003_942.cif
_cod_data_source_block Cu0.174Mn0.827O3
_cod_original_cell_volume 207.3659
_cod_database_code 1532542

loop_
_symmetry_equiv_pos_as_xyz
x,y,z
-y,x-y,z
-x+y,-x,z
y,x,-z
-x,-x+y,-z
x-y,-y,-z
-x,-y,-z
y,-x+y,-z
x-y,x,-z
-y,-x,z
x,x-y,z
-x+y,y,z
x+2/3,y+1/3,z+1/3
-y+2/3,x-y+1/3,z+1/3
-x+y+2/3,-x+1/3,z+1/3
y+2/3,x+1/3,-z+1/3
-x+2/3,-x+y+1/3,-z+1/3
x-y+2/3,-y+1/3,-z+1/3
-x+2/3,-y+1/3,-z+1/3
y+2/3,-x+y+1/3,-z+1/3
x-y+2/3,x+1/3,-z+1/3
-y+2/3,-x+1/3,z+1/3
x+2/3,x-y+1/3,z+1/3
-x+y+2/3,y+1/3,z+1/3
x+1/3,y+2/3,z+2/3
-y+1/3,x-y+2/3,z+2/3
-x+y+1/3,-x+2/3,z+2/3
y+1/3,x+2/3,-z+2/3
-x+1/3,-x+y+2/3,-z+2/3
x-y+1/3,-y+2/3,-z+2/3
-x+1/3,-y+2/3,-z+2/3
y+1/3,-x+y+2/3,-z+2/3
x-y+1/3,x+2/3,-z+2/3
-y+1/3,-x+2/3,z+2/3
x+1/3,x-y+2/3,z+2/3
-x+y+1/3,y+2/3,z+2/3

loop_
_atom_site_label
_atom_site_type_symbol
_atom_site_fract_x
_atom_site_fract_y
_atom_site_fract_z
_atom_site_occupancy
_atom_site_U_iso_or_equiv
Mn1 Mn 0 0 0 0.677 0.0
Mn2 Mn 0.06 0.06 0 0.025 0.0
Cu1 Cu 0.06 0.06 0 0.029 0.0
O1 O 0.1567 0.1567 0.5 0.5 0.0
